data_7054058
loop_
_publ_author_name
'Abherv\'e, Alexandre'
'Clemente-Juan, Juan Modesto'
'Clemente-Le\'on, Miguel'
'Coronado, Eugenio'
'Boonmak, Jaursup'
'Youngme, Sujittra'

_publ_section_title
;
 Tuning the nuclearity of iron(iii) polynuclear clusters by using
 tetradentate Schiff-base ligands
;
_journal_issue 5
_journal_name_full 'New Journal of Chemistry'
_journal_page_first 2105
_journal_paper_doi 10.1039/c3nj01516e
_journal_volume 38
_journal_year 2014
_chemical_formula_sum 'C36 H28 Fe4 N15.5 O7.7 S7'
_chemical_formula_weight 1248.76
_chemical_name_systematic
;
 ?
;
_space_group_crystal_system monoclinic
_space_group_IT_number 14
_space_group_name_Hall '-P 2yn'
_space_group_name_H-M_alt 'P 1 21/n 1'
_symmetry_space_group_name_Hall '-P 2yn'
_symmetry_space_group_name_H-M 'P 1 21/n 1'
_atom_sites_solution_hydrogens geom
_audit_creation_method SHELXL-2013
_cell_angle_alpha 90
_cell_angle_beta 98.084(3)
_cell_angle_gamma 90
_cell_formula_units_Z 4
_cell_length_a 20.2912(6)
_cell_length_b 11.7876(5)
_cell_length_c 22.1837(6)
_cell_measurement_reflns_used 7286
_cell_measurement_temperature 120(2)
_cell_measurement_theta_max 30.4158
_cell_measurement_theta_min 2.9380
_cell_volume 5253.3(3)
_computing_structure_refinement 'SHELXL-2013 (Sheldrick, 2013)'
_diffrn_ambient_temperature 120(2)
_diffrn_detector_area_resol_mean 16.0267
_diffrn_measured_fraction_theta_full 0.998
_diffrn_measured_fraction_theta_max 0.996
_diffrn_measurement_device_type 'Xcalibur, Sapphire3, Gemini'
_diffrn_measurement_method '\w scans'
_diffrn_radiation_monochromator graphite
_diffrn_radiation_type MoK\a
_diffrn_radiation_wavelength 0.71073
_diffrn_reflns_av_R_equivalents 0.0445
_diffrn_reflns_av_unetI/netI 0.0661
_diffrn_reflns_Laue_measured_fraction_full 0.998
_diffrn_reflns_Laue_measured_fraction_max 0.996
_diffrn_reflns_limit_h_max 25
_diffrn_reflns_limit_h_min -26
_diffrn_reflns_limit_k_max 15
_diffrn_reflns_limit_k_min -15
_diffrn_reflns_limit_l_max 28
_diffrn_reflns_limit_l_min -28
_diffrn_reflns_number 28735
_diffrn_reflns_point_group_measured_fraction_full 0.998
_diffrn_reflns_point_group_measured_fraction_max 0.996
_diffrn_reflns_theta_full 25.242
_diffrn_reflns_theta_max 27.519
_diffrn_reflns_theta_min 3.053
_exptl_absorpt_coefficient_mu 1.422
_exptl_absorpt_correction_T_max 0.871
_exptl_absorpt_correction_T_min 0.815
_exptl_absorpt_correction_type multi-scan
_exptl_crystal_colour red
_exptl_crystal_density_diffrn 1.579
_exptl_crystal_description prism
_exptl_crystal_F_000 2520
_exptl_crystal_size_max 0.150
_exptl_crystal_size_mid 0.110
_exptl_crystal_size_min 0.100
_refine_diff_density_max 2.229
_refine_diff_density_min -1.048
_refine_diff_density_rms 0.122
_refine_ls_extinction_method none
_refine_ls_goodness_of_fit_ref 1.028
_refine_ls_hydrogen_treatment constr
_refine_ls_matrix_type full
_refine_ls_number_parameters 651
_refine_ls_number_reflns 12046
_refine_ls_number_restraints 3
_refine_ls_restrained_S_all 1.028
_refine_ls_R_factor_all 0.0980
_refine_ls_R_factor_gt 0.0660
_refine_ls_shift/su_max 0.002
_refine_ls_shift/su_mean 0.000
_refine_ls_structure_factor_coef Fsqd
_refine_ls_weighting_details 'w=1/[\s^2^(Fo^2^)+(0.0719P)^2^+17.9267P] where P=(Fo^2^+2Fc^2^)/3'
_refine_ls_weighting_scheme calc
_refine_ls_wR_factor_gt 0.1590
_refine_ls_wR_factor_ref 0.1816
_reflns_Friedel_coverage 0.000
_reflns_number_gt 8545
_reflns_number_total 12046
_reflns_threshold_expression 'I > 2\s(I)'
_cod_data_source_file c3nj01516e2.cif
_cod_data_source_block shelx
_cod_original_formula_sum 'C36 H28 Fe4 N15.50 O7.70 S7'
_cod_database_code 7054058
_shelx_space_group_comment
;
The symmetry employed for this shelxl refinement is uniquely defined
by the following loop, which should always be used as a source of
symmetry information in preference to the above space-group names.
They are only intended as comments.
;
_shelx_estimated_absorpt_t_min 0.815
_shelx_estimated_absorpt_t_max 0.871
_shelxl_version_number 2013-4

loop_
_space_group_symop_operation_xyz
'x, y, z'
'-x+1/2, y+1/2, -z+1/2'
'-x, -y, -z'
'x-1/2, -y-1/2, z-1/2'

loop_
_atom_site_label
_atom_site_type_symbol
_atom_site_fract_x
_atom_site_fract_y
_atom_site_fract_z
_atom_site_U_iso_or_equiv
_atom_site_adp_type
_atom_site_occupancy
_atom_site_site_symmetry_order
_atom_site_calc_flag
_atom_site_refinement_flags_posn
_atom_site_refinement_flags_adp
_atom_site_refinement_flags_occupancy
_atom_site_disorder_assembly
_atom_site_disorder_group
C1 C 0.7447(2) 0.3960(5) 0.8600(2) 0.0333(12) Uani 1 1 d . . . . .
H1 H 0.7117 0.4234 0.8827 0.040 Uiso 1 1 calc R U . . .
C2 C 0.7280(3) 0.3787(5) 0.7968(2) 0.0393(14) Uani 1 1 d . . . . .
H2 H 0.6841 0.3938 0.7774 0.047 Uiso 1 1 calc R U . . .
C3 C 0.7748(3) 0.3405(5) 0.7641(2) 0.0394(13) Uani 1 1 d . . . . .
H3 H 0.7639 0.3278 0.7215 0.047 Uiso 1 1 calc R U . . .
C4 C 0.8392(3) 0.3197(5) 0.7932(2) 0.0363(12) Uani 1 1 d . . . . .
H4 H 0.8728 0.2941 0.7707 0.044 Uiso 1 1 calc R U . . .
C5 C 0.8532(2) 0.3369(5) 0.8550(2) 0.0274(10) Uani 1 1 d . . . . .
C6 C 0.9186(2) 0.3164(4) 0.8904(2) 0.0263(10) Uani 1 1 d . . . . .
H6 H 0.9540 0.2883 0.8708 0.032 Uiso 1 1 calc R U . . .
C7 C 0.9943(2) 0.3117(5) 0.9816(2) 0.0296(11) Uani 1 1 d . . . . .
H7A H 1.0034 0.3652 1.0162 0.036 Uiso 1 1 calc R U . . .
H7B H 1.0286 0.3235 0.9547 0.036 Uiso 1 1 calc R U . . .
C8 C 0.9990(2) 0.1895(5) 1.0060(2) 0.0278(11) Uani 1 1 d . . . . .
H8A H 0.9919 0.1358 0.9714 0.033 Uiso 1 1 calc R U . . .
H8B H 1.0441 0.1762 1.0283 0.033 Uiso 1 1 calc R U . . .
C9 C 0.9666(2) 0.1842(4) 1.1039(2) 0.0270(10) Uani 1 1 d . . . . .
H9 H 1.0108 0.2061 1.1193 0.032 Uiso 1 1 calc R U . . .
C10 C 0.9172(2) 0.1680(4) 1.1451(2) 0.0272(10) Uani 1 1 d . . . . .
C11 C 0.9331(3) 0.1802(5) 1.2077(2) 0.0372(13) Uani 1 1 d . . . . .
H11 H 0.9771 0.1989 1.2254 0.045 Uiso 1 1 calc R U . . .
C12 C 0.8829(3) 0.1643(6) 1.2440(2) 0.0430(14) Uani 1 1 d . . . . .
H12 H 0.8926 0.1712 1.2870 0.052 Uiso 1 1 calc R U . . .
C13 C 0.8198(3) 0.1390(5) 1.2173(2) 0.0374(13) Uani 1 1 d . . . . .
H13 H 0.7848 0.1300 1.2413 0.045 Uiso 1 1 calc R U . . .
C14 C 0.8076(3) 0.1263(5) 1.1538(2) 0.0324(12) Uani 1 1 d . . . . .
H14 H 0.7639 0.1071 1.1353 0.039 Uiso 1 1 calc R U . . .
C15 C 0.7635(3) 0.4237(5) 1.1488(2) 0.0395(14) Uani 1 1 d . . . . .
H15 H 0.7971 0.4465 1.1255 0.047 Uiso 1 1 calc R U . . .
C16 C 0.7797(3) 0.4141(6) 1.2123(3) 0.0508(17) Uani 1 1 d . . . . .
H16 H 0.8234 0.4307 1.2316 0.061 Uiso 1 1 calc R U . . .
C17 C 0.7317(4) 0.3807(6) 1.2455(3) 0.059(2) Uani 1 1 d . . . . .
H17 H 0.7421 0.3723 1.2884 0.071 Uiso 1 1 calc R U . . .
C18 C 0.6684(4) 0.3590(6) 1.2173(3) 0.0543(18) Uani 1 1 d . . . . .
H18 H 0.6343 0.3377 1.2404 0.065 Uiso 1 1 calc R U . . .
C19 C 0.6550(3) 0.3688(5) 1.1544(2) 0.0381(13) Uani 1 1 d . . . . .
C20 C 0.5901(3) 0.3475(5) 1.1200(3) 0.0414(14) Uani 1 1 d . . . . .
H20 H 0.5541 0.3255 1.1405 0.050 Uiso 1 1 calc R U . . .
C21 C 0.5154(2) 0.3306(6) 1.0288(3) 0.0424(15) Uani 1 1 d . . . . .
H21A H 0.5069 0.3788 0.9920 0.051 Uiso 1 1 calc R U . . .
H21B H 0.4809 0.3481 1.0549 0.051 Uiso 1 1 calc R U . . .
C22 C 0.5097(2) 0.2053(6) 1.0099(3) 0.0427(15) Uani 1 1 d . . . . .
H22A H 0.5144 0.1576 1.0469 0.051 Uiso 1 1 calc R U . . .
H22B H 0.4649 0.1916 0.9871 0.051 Uiso 1 1 calc R U . . .
C23 C 0.5424(2) 0.1649(5) 0.9139(3) 0.0360(13) Uani 1 1 d . . . . .
H23 H 0.4977 0.1802 0.8968 0.043 Uiso 1 1 calc R U . . .
C24 C 0.5916(2) 0.1348(4) 0.8748(2) 0.0299(11) Uani 1 1 d . . . . .
C25 C 0.5775(3) 0.1296(5) 0.8131(3) 0.0422(14) Uani 1 1 d . . . . .
H25 H 0.5333 0.1412 0.7936 0.051 Uiso 1 1 calc R U . . .
C26 C 0.6284(3) 0.1072(6) 0.7787(2) 0.0440(15) Uani 1 1 d . . . . .
H26 H 0.6192 0.1037 0.7355 0.053 Uiso 1 1 calc R U . . .
C27 C 0.6922(3) 0.0901(5) 0.8078(2) 0.0385(13) Uani 1 1 d . . . . .
H27 H 0.7279 0.0770 0.7852 0.046 Uiso 1 1 calc R U . . .
C28 C 0.7033(3) 0.0926(5) 0.8720(2) 0.0307(11) Uani 1 1 d . . . . .
H28 H 0.7467 0.0776 0.8925 0.037 Uiso 1 1 calc R U . . .
C29 C 0.8574(2) 0.6404(5) 0.9145(2) 0.0280(11) Uani 1 1 d . . . . .
C30 C 0.9366(2) 0.4582(4) 1.1094(2) 0.0258(10) Uani 1 1 d . . . . .
C31 C 0.5772(2) 0.4434(5) 0.8932(2) 0.0333(12) Uani 1 1 d . . . . .
C32 C 0.6462(3) 0.6649(5) 1.0723(2) 0.0330(12) Uani 1 1 d . . . . .
C34 C 0.8849(2) 0.0459(4) 0.8895(2) 0.0265(10) Uani 1 1 d . . . . .
C35 C 0.6167(3) 0.0779(5) 1.1323(3) 0.0378(13) Uani 1 1 d . . . . .
N1 N 0.80603(19) 0.3745(4) 0.88855(17) 0.0259(9) Uani 1 1 d . . . . .
N2 N 0.92829(18) 0.3363(4) 0.94755(17) 0.0246(9) Uani 1 1 d . . . . .
N3 N 0.94916(18) 0.1685(4) 1.04674(17) 0.0240(8) Uani 1 1 d . . . . .
N4 N 0.85503(19) 0.1402(4) 1.11857(17) 0.0254(9) Uani 1 1 d . . . . .
N5 N 0.7027(2) 0.4017(4) 1.12046(19) 0.0340(10) Uani 1 1 d . . . . .
N6 N 0.5810(2) 0.3581(4) 1.0620(2) 0.0360(11) Uani 1 1 d . . . . .
N7 N 0.55995(19) 0.1708(4) 0.9720(2) 0.0330(10) Uani 1 1 d . . . . .
N8 N 0.6537(2) 0.1160(4) 0.90496(19) 0.0294(9) Uani 1 1 d . . . . .
N9 N 0.8634(2) 0.5657(4) 0.9489(2) 0.0328(10) Uani 1 1 d . . . . .
N10 N 0.8995(2) 0.4440(4) 1.06422(19) 0.0307(9) Uani 1 1 d . . . . .
N11 N 0.6124(2) 0.4361(4) 0.93960(19) 0.0347(10) Uani 1 1 d . . . . .
N12 N 0.6437(2) 0.5802(5) 1.0460(2) 0.0431(12) Uani 1 1 d . . . . .
N13 N 0.8812(2) -0.0527(4) 1.0570(2) 0.0348(10) Uani 1 1 d . . . . .
N14 N 0.8689(2) 0.0628(4) 0.93713(18) 0.0304(10) Uani 1 1 d . . . . .
N15 N 0.6422(2) 0.0924(4) 1.0896(2) 0.0373(11) Uani 1 1 d . . . . .
O1 O 0.75658(15) 0.4694(3) 1.00381(15) 0.0265(7) Uani 1 1 d . . . . .
O2 O 0.81738(14) 0.2573(3) 1.00383(14) 0.0228(7) Uani 1 1 d . . . . .
O3 O 0.69306(15) 0.2644(3) 1.01101(15) 0.0262(7) Uani 1 1 d . . . . .
O4 O 0.75536(14) 0.0505(3) 1.01211(14) 0.0238(7) Uani 1 1 d . . . . .
S1 S 0.85085(7) 0.74838(13) 0.86804(6) 0.0391(3) Uani 1 1 d . . . . .
S2 S 0.98674(7) 0.47706(13) 1.17075(6) 0.0356(3) Uani 1 1 d . . . . .
S3 S 0.52901(9) 0.45245(17) 0.82904(7) 0.0556(5) Uani 1 1 d . . . . .
S4 S 0.65143(7) 0.78622(13) 1.10959(6) 0.0365(3) Uani 1 1 d . . . . .
S5A S 0.91505(10) -0.2151(2) 1.14909(9) 0.0343(5) Uani 0.7 1 d . . P A 1
C33A C 0.8965(4) -0.1177(10) 1.0971(5) 0.023(2) Uani 0.7 1 d . . P A 1
O5W O 0.7892(3) -0.3237(5) 1.0626(3) 0.0435(14) Uani 0.7 1 d . . P B 1
C33B C 0.8708(14) -0.137(3) 1.0818(16) 0.056(9) Uani 0.3 1 d . . P A 2
S5B S 0.8680(7) -0.2548(8) 1.1230(7) 0.143(6) Uani 0.3 1 d . . P A 2
S6 S 0.90834(8) 0.02487(13) 0.82355(6) 0.0399(3) Uani 1 1 d . . . . .
S7 S 0.57973(9) 0.05919(19) 1.19118(8) 0.0606(5) Uani 1 1 d . . . . .
Fe1 Fe 0.84269(3) 0.40878(6) 0.98435(3) 0.02306(17) Uani 1 1 d . . . . .
Fe2 Fe 0.66928(3) 0.41147(7) 1.02227(3) 0.02666(18) Uani 1 1 d . . . . .
Fe3 Fe 0.84824(3) 0.10386(6) 1.02132(3) 0.02124(16) Uani 1 1 d . . . . .
Fe4 Fe 0.66387(3) 0.11935(7) 1.00324(3) 0.02581(18) Uani 1 1 d . . . . .
O1W O 0.62530(18) -0.0495(4) 0.98876(19) 0.0437(10) Uani 1 1 d . . . . .
O2W O 0.7549(2) -0.1712(5) 0.9693(3) 0.0751(17) Uani 1 1 d . . . . .
O3W O 0.5470(6) 0.7412(11) 0.8005(5) 0.079(3) Uiso 0.5 1 d . . P . .
O6W O 0.6313(10) -0.1755(17) 0.8992(8) 0.123(6) Uiso 0.5 1 d . . P C 1
N1A N 0.6020(12) -0.162(2) 0.8724(12) 0.137(9) Uiso 0.5 1 d D . P D 2
C1A C 0.6677(13) -0.348(2) 0.8551(13) 0.136(9) Uiso 0.5 1 d D . P D 2
C2A C 0.6358(12) -0.241(2) 0.8648(12) 0.109(7) Uiso 0.5 1 d D . P D 2

loop_
_atom_site_aniso_label
_atom_site_aniso_U_11
_atom_site_aniso_U_22
_atom_site_aniso_U_33
_atom_site_aniso_U_23
_atom_site_aniso_U_13
_atom_site_aniso_U_12
C1 0.027(2) 0.046(3) 0.025(2) 0.006(2) -0.0021(19) 0.002(2)
C2 0.032(3) 0.051(4) 0.031(3) 0.010(3) -0.011(2) -0.006(3)
C3 0.047(3) 0.043(4) 0.025(3) 0.005(2) -0.006(2) -0.002(3)
C4 0.041(3) 0.038(3) 0.028(3) 0.000(2) 0.000(2) 0.001(3)
C5 0.025(2) 0.030(3) 0.027(2) 0.007(2) 0.0008(18) -0.005(2)
C6 0.030(2) 0.025(3) 0.024(2) 0.003(2) 0.0071(19) -0.006(2)
C7 0.015(2) 0.044(3) 0.030(2) -0.002(2) 0.0013(18) -0.006(2)
C8 0.0153(19) 0.043(3) 0.025(2) -0.003(2) 0.0048(17) 0.005(2)
C9 0.029(2) 0.023(3) 0.028(2) 0.001(2) -0.0004(19) 0.003(2)
C10 0.031(2) 0.027(3) 0.021(2) 0.004(2) -0.0017(18) 0.005(2)
C11 0.040(3) 0.043(3) 0.026(3) 0.002(2) -0.004(2) 0.002(3)
C12 0.067(4) 0.047(4) 0.016(2) -0.001(2) 0.007(2) 0.003(3)
C13 0.049(3) 0.040(3) 0.025(3) 0.005(2) 0.011(2) 0.006(3)
C14 0.031(3) 0.036(3) 0.031(3) 0.008(2) 0.008(2) 0.009(2)
C15 0.038(3) 0.048(4) 0.029(3) -0.008(3) -0.006(2) 0.014(3)
C16 0.065(4) 0.053(4) 0.029(3) -0.017(3) -0.012(3) 0.022(3)
C17 0.087(5) 0.059(5) 0.028(3) -0.009(3) -0.005(3) 0.027(4)
C18 0.077(5) 0.055(4) 0.032(3) 0.002(3) 0.012(3) 0.024(4)
C19 0.042(3) 0.044(4) 0.031(3) -0.007(2) 0.010(2) 0.014(3)
C20 0.049(3) 0.044(4) 0.035(3) 0.005(3) 0.017(3) 0.018(3)
C21 0.020(2) 0.066(4) 0.041(3) 0.003(3) 0.006(2) 0.010(3)
C22 0.015(2) 0.067(4) 0.047(3) 0.011(3) 0.006(2) -0.002(3)
C23 0.022(2) 0.040(3) 0.043(3) 0.004(3) -0.005(2) -0.007(2)
C24 0.033(3) 0.023(3) 0.031(3) 0.005(2) -0.004(2) -0.005(2)
C25 0.044(3) 0.037(3) 0.040(3) 0.003(3) -0.011(3) -0.001(3)
C26 0.060(4) 0.047(4) 0.021(2) -0.001(2) -0.007(2) -0.010(3)
C27 0.043(3) 0.041(4) 0.030(3) 0.001(2) 0.002(2) -0.005(3)
C28 0.034(3) 0.033(3) 0.025(2) 0.001(2) 0.004(2) -0.001(2)
C29 0.022(2) 0.031(3) 0.031(3) -0.002(2) 0.0005(19) -0.006(2)
C30 0.024(2) 0.029(3) 0.024(2) 0.000(2) 0.0041(18) -0.002(2)
C31 0.030(2) 0.039(3) 0.032(3) -0.003(2) 0.007(2) 0.007(2)
C32 0.030(3) 0.037(3) 0.029(3) 0.005(2) -0.002(2) 0.011(2)
C34 0.026(2) 0.023(3) 0.031(3) -0.002(2) 0.0072(19) -0.003(2)
C35 0.030(3) 0.047(4) 0.037(3) 0.013(3) 0.009(2) 0.003(3)
N1 0.0270(19) 0.029(2) 0.0204(19) 0.0064(17) -0.0004(15) -0.0042(18)
N2 0.0198(18) 0.029(2) 0.0248(19) 0.0079(17) 0.0023(15) -0.0057(17)
N3 0.0185(17) 0.029(2) 0.0250(19) 0.0046(17) 0.0034(15) 0.0053(16)
N4 0.0267(19) 0.029(2) 0.0205(19) 0.0044(17) 0.0046(15) 0.0060(18)
N5 0.035(2) 0.040(3) 0.026(2) -0.005(2) 0.0027(17) 0.014(2)
N6 0.028(2) 0.045(3) 0.036(2) 0.002(2) 0.0093(18) 0.013(2)
N7 0.0218(19) 0.040(3) 0.037(2) 0.004(2) 0.0023(17) -0.0041(19)
N8 0.029(2) 0.025(2) 0.032(2) 0.0001(18) -0.0040(17) -0.0053(18)
N9 0.032(2) 0.027(2) 0.037(2) 0.003(2) -0.0018(18) -0.0056(19)
N10 0.031(2) 0.031(2) 0.027(2) 0.0025(19) -0.0030(17) -0.0020(19)
N11 0.027(2) 0.047(3) 0.029(2) 0.004(2) -0.0009(17) 0.007(2)
N12 0.042(3) 0.041(3) 0.044(3) -0.002(2) 0.000(2) 0.021(2)
N13 0.037(2) 0.032(3) 0.037(2) 0.004(2) 0.011(2) 0.009(2)
N14 0.028(2) 0.038(3) 0.026(2) -0.0035(19) 0.0079(17) -0.0003(19)
N15 0.030(2) 0.050(3) 0.033(2) 0.010(2) 0.0075(18) 0.002(2)
O1 0.0226(15) 0.0250(19) 0.0310(18) -0.0006(15) 0.0011(13) 0.0035(14)
O2 0.0170(14) 0.0258(18) 0.0252(16) 0.0049(14) 0.0019(12) 0.0007(13)
O3 0.0199(15) 0.031(2) 0.0285(17) -0.0017(15) 0.0047(13) 0.0006(14)
O4 0.0174(14) 0.0306(19) 0.0235(16) 0.0038(14) 0.0026(12) 0.0002(14)
S1 0.0432(7) 0.0391(8) 0.0331(7) 0.0133(6) -0.0008(6) 0.0016(6)
S2 0.0397(7) 0.0415(8) 0.0225(6) 0.0007(6) -0.0067(5) -0.0049(6)
S3 0.0562(9) 0.0678(12) 0.0359(8) -0.0066(8) -0.0173(7) 0.0201(9)
S4 0.0416(7) 0.0382(8) 0.0285(6) -0.0051(6) 0.0010(5) 0.0056(6)
S5A 0.0323(10) 0.0380(13) 0.0330(10) 0.0121(9) 0.0056(8) 0.0074(9)
C33A 0.017(4) 0.029(5) 0.023(4) 0.002(3) 0.003(3) 0.005(4)
O5W 0.031(3) 0.040(4) 0.060(4) -0.012(3) 0.008(3) -0.008(3)
C33B 0.050(18) 0.05(2) 0.07(2) 0.000(16) 0.033(16) 0.030(17)
S5B 0.210(12) 0.053(5) 0.211(13) 0.068(7) 0.183(12) 0.057(7)
S6 0.0622(9) 0.0351(8) 0.0262(6) -0.0032(6) 0.0190(6) -0.0032(7)
S7 0.0627(10) 0.0732(13) 0.0534(10) 0.0261(10) 0.0343(8) 0.0140(10)
Fe1 0.0208(3) 0.0262(4) 0.0208(3) 0.0020(3) -0.0017(2) -0.0015(3)
Fe2 0.0217(3) 0.0338(4) 0.0242(3) -0.0013(3) 0.0023(3) 0.0072(3)
Fe3 0.0196(3) 0.0252(4) 0.0192(3) 0.0008(3) 0.0038(2) 0.0022(3)
Fe4 0.0199(3) 0.0326(4) 0.0250(3) 0.0045(3) 0.0036(3) -0.0028(3)
O1W 0.036(2) 0.044(3) 0.049(2) 0.014(2) -0.0027(17) -0.0143(19)
O2W 0.052(3) 0.069(4) 0.104(4) -0.039(3) 0.010(3) 0.005(3)

loop_
_atom_type_symbol
_atom_type_description
_atom_type_scat_dispersion_real
_atom_type_scat_dispersion_imag
_atom_type_scat_source
C C 0.0033 0.0016 'International Tables Vol C Tables 4.2.6.8 and 6.1.1.4'
H H 0.0000 0.0000 'International Tables Vol C Tables 4.2.6.8 and 6.1.1.4'
N N 0.0061 0.0033 'International Tables Vol C Tables 4.2.6.8 and 6.1.1.4'
O O 0.0106 0.0060 'International Tables Vol C Tables 4.2.6.8 and 6.1.1.4'
S S 0.1246 0.1234 'International Tables Vol C Tables 4.2.6.8 and 6.1.1.4'
Fe Fe 0.3463 0.8444 'International Tables Vol C Tables 4.2.6.8 and 6.1.1.4'

loop_
_geom_angle_atom_site_label_1
_geom_angle_atom_site_label_2
_geom_angle_atom_site_label_3
_geom_angle
N1 C1 C2 121.4(5)
C3 C2 C1 119.6(5)
C2 C3 C4 119.5(5)
C5 C4 C3 119.0(5)
N1 C5 C4 121.9(4)
N1 C5 C6 114.4(4)
C4 C5 C6 123.7(5)
N2 C6 C5 120.2(4)
N2 C7 C8 111.9(4)
N3 C8 C7 111.1(4)
N3 C9 C10 118.8(4)
N4 C10 C11 122.0(5)
N4 C10 C9 116.1(4)
C11 C10 C9 121.9(5)
C10 C11 C12 118.5(5)
C13 C12 C11 119.7(5)
C12 C13 C14 118.7(5)
N4 C14 C13 122.4(5)
N5 C15 C16 121.9(6)
C17 C16 C15 118.9(6)
C16 C17 C18 120.2(6)
C17 C18 C19 118.8(7)
N5 C19 C18 121.7(6)
N5 C19 C20 115.0(5)
C18 C19 C20 123.4(6)
N6 C20 C19 120.2(5)
N6 C21 C22 112.2(5)
N7 C22 C21 113.1(5)
N7 C23 C24 119.5(5)
C25 C24 N8 122.4(5)
C25 C24 C23 123.1(5)
N8 C24 C23 114.4(4)
C24 C25 C26 119.6(5)
C27 C26 C25 119.3(5)
C26 C27 C28 118.5(5)
N8 C28 C27 121.7(5)
N9 C29 S1 177.8(5)
N10 C30 S2 179.8(6)
N11 C31 S3 179.5(6)
N12 C32 S4 178.7(6)
N14 C34 S6 178.6(5)
N15 C35 S7 178.8(5)
C1 N1 C5 118.6(4)
C1 N1 Fe1 126.3(3)
C5 N1 Fe1 114.9(3)
C6 N2 C7 118.4(4)
C6 N2 Fe1 115.0(3)
C7 N2 Fe1 126.6(3)
C9 N3 C8 117.9(4)
C9 N3 Fe3 115.1(3)
C8 N3 Fe3 127.0(3)
C14 N4 C10 118.7(4)
C14 N4 Fe3 127.2(4)
C10 N4 Fe3 113.7(3)
C15 N5 C19 118.6(5)
C15 N5 Fe2 126.7(4)
C19 N5 Fe2 114.8(4)
C20 N6 C21 118.4(5)
C20 N6 Fe2 115.0(4)
C21 N6 Fe2 126.6(3)
C23 N7 C22 118.0(4)
C23 N7 Fe4 114.6(4)
C22 N7 Fe4 127.3(3)
C28 N8 C24 118.4(4)
C28 N8 Fe4 125.2(3)
C24 N8 Fe4 116.3(3)
C29 N9 Fe1 156.5(4)
C30 N10 Fe1 174.4(4)
C31 N11 Fe2 175.1(5)
C32 N12 Fe2 159.0(4)
C33B N13 Fe3 149.6(14)
C33A N13 Fe3 153.9(7)
C34 N14 Fe3 174.4(4)
C35 N15 Fe4 165.9(4)
Fe1 O1 Fe2 138.91(19)
Fe1 O2 Fe3 145.42(17)
Fe4 O3 Fe2 145.15(18)
Fe3 O4 Fe4 137.56(19)
N13 C33A S5A 175.7(9)
N13 C33B S5B 171(3)
O2 Fe1 O1 90.82(14)
O2 Fe1 N10 97.55(16)
O1 Fe1 N10 98.42(16)
O2 Fe1 N9 170.67(16)
O1 Fe1 N9 89.56(16)
N10 Fe1 N9 91.61(18)
O2 Fe1 N1 88.96(15)
O1 Fe1 N1 95.05(14)
N10 Fe1 N1 164.92(16)
N9 Fe1 N1 81.72(16)
O2 Fe1 N2 88.43(14)
O1 Fe1 N2 170.29(14)
N10 Fe1 N2 91.27(16)
N9 Fe1 N2 89.63(17)
N1 Fe1 N2 75.26(15)
O3 Fe2 O1 92.16(14)
O3 Fe2 N11 97.98(18)
O1 Fe2 N11 99.97(16)
O3 Fe2 N12 173.71(17)
O1 Fe2 N12 89.14(18)
N11 Fe2 N12 87.84(19)
O3 Fe2 N5 92.03(16)
O1 Fe2 N5 93.58(15)
N11 Fe2 N5 162.79(16)
N12 Fe2 N5 81.75(18)
O3 Fe2 N6 91.65(17)
O1 Fe2 N6 168.11(16)
N11 Fe2 N6 90.64(17)
N12 Fe2 N6 85.90(19)
N5 Fe2 N6 75.03(17)
O2 Fe3 O4 89.99(14)
O2 Fe3 N14 98.12(16)
O4 Fe3 N14 98.43(15)
O2 Fe3 N13 169.29(16)
O4 Fe3 N13 90.47(17)
N14 Fe3 N13 92.40(18)
O2 Fe3 N3 89.47(14)
O4 Fe3 N3 170.77(14)
N14 Fe3 N3 90.77(16)
N13 Fe3 N3 88.36(17)
O2 Fe3 N4 89.33(15)
O4 Fe3 N4 95.26(14)
N14 Fe3 N4 164.38(16)
N13 Fe3 N4 79.96(17)
N3 Fe3 N4 75.52(15)
O3 Fe4 O4 94.98(14)
O3 Fe4 N15 99.67(18)
O4 Fe4 N15 99.34(15)
O3 Fe4 O1W 176.33(15)
O4 Fe4 O1W 87.28(15)
N15 Fe4 O1W 82.78(19)
O3 Fe4 N8 95.56(16)
O4 Fe4 N8 92.68(14)
N15 Fe4 N8 159.63(18)
O1W Fe4 N8 81.43(16)
O3 Fe4 N7 93.20(16)
O4 Fe4 N7 165.65(16)
N15 Fe4 N7 90.86(17)
O1W Fe4 N7 84.01(17)
N8 Fe4 N7 74.78(16)
N1A C2A C1A 171(3)

loop_
_geom_bond_atom_site_label_1
_geom_bond_atom_site_label_2
_geom_bond_distance
C1 N1 1.339(6)
C1 C2 1.408(7)
C2 C3 1.352(8)
C3 C4 1.396(7)
C4 C5 1.375(7)
C5 N1 1.366(6)
C5 C6 1.465(7)
C6 N2 1.278(6)
C7 N2 1.471(6)
C7 C8 1.536(8)
C8 N3 1.470(6)
C9 N3 1.282(6)
C9 C10 1.459(7)
C10 N4 1.356(6)
C10 C11 1.388(7)
C11 C12 1.397(8)
C12 C13 1.366(8)
C13 C14 1.403(7)
C14 N4 1.334(6)
C15 N5 1.330(7)
C15 C16 1.404(8)
C16 C17 1.360(10)
C17 C18 1.371(10)
C18 C19 1.389(8)
C19 N5 1.363(7)
C19 C20 1.449(8)
C20 N6 1.279(7)
C21 N6 1.465(7)
C21 C22 1.535(9)
C22 N7 1.467(7)
C23 N7 1.289(7)
C23 C24 1.456(7)
C24 C25 1.359(7)
C24 N8 1.360(6)
C25 C26 1.394(9)
C26 C27 1.379(8)
C27 C28 1.408(7)
C28 N8 1.353(6)
C29 N9 1.160(7)
C29 S1 1.632(5)
C30 N10 1.178(6)
C30 S2 1.596(5)
C31 N11 1.171(7)
C31 S3 1.612(5)
C32 N12 1.155(7)
C32 S4 1.648(6)
C34 N14 1.165(6)
C34 S6 1.620(5)
C35 N15 1.154(7)
C35 S7 1.610(5)
N1 Fe1 2.188(4)
N2 Fe1 2.194(4)
N3 Fe3 2.183(4)
N4 Fe3 2.185(4)
N5 Fe2 2.191(4)
N6 Fe2 2.196(4)
N7 Fe4 2.210(4)
N8 Fe4 2.161(4)
N9 Fe1 2.075(5)
N10 Fe1 2.017(4)
N11 Fe2 2.046(4)
N12 Fe2 2.139(5)
N13 C33B 1.17(4)
N13 C33A 1.181(13)
N13 Fe3 2.081(5)
N14 Fe3 2.029(4)
N15 Fe4 2.049(4)
O1 Fe1 1.991(3)
O1 Fe2 1.994(3)
O2 Fe1 1.924(3)
O2 Fe3 1.936(3)
O3 Fe4 1.810(4)
O3 Fe2 1.826(4)
O4 Fe3 1.970(3)
O4 Fe4 2.010(3)
S5A C33A 1.634(12)
C33B S5B 1.67(4)
Fe4 O1W 2.146(4)
N1A C2A 1.178(15)
C1A C2A 1.445(15)
